data_7010755
loop_
_publ_author_name
'Miyasaka, Hitoshi'
'Kachi-Terajima, Chihiro'
'Ishii, Tomohiko'
'Yamashita, Masahiro'

_publ_section_title
;
 A new metal--metal bonded diruthenium(II,III) compound bridged by the
 dianionic tridentate ligand N-(2-pyridyl)-2-oxy-5-chlorobenzylaminate
 (5-Clsalpy2&#x2212;)
;
_journal_issue 13
_journal_name_full 'Journal of the Chemical Society, Dalton Transactions'
_journal_page_first 1929
_journal_paper_doi 10.1039/b103186b
_journal_year 2001
_chemical_formula_sum 'C40 H48 Cl2 N4 Na O9 Ru2'
_chemical_formula_weight 1024.88
_space_group_IT_number 2
_symmetry_cell_setting triclinic
_symmetry_Int_Tables_number 2
_symmetry_space_group_name_Hall '-P 1'
_symmetry_space_group_name_H-M 'P -1'
_cell_angle_alpha 90.150(2)
_cell_angle_beta 90.138(2)
_cell_angle_gamma 69.2587(7)
_cell_formula_units_Z 4
_cell_length_a 15.9459(5)
_cell_length_b 22.0822(9)
_cell_length_c 12.7695(5)
_cell_measurement_reflns_used 32927
_cell_measurement_temperature 103.2
_cell_measurement_theta_max 27.5
_cell_measurement_theta_min 1.4
_cell_volume 4205.0(3)
_computing_cell_refinement PROCESS-AUTO
_computing_data_collection PROCESS-AUTO
_computing_data_reduction 'teXsan Ver. 1.11'
_computing_publication_material 'teXsan Ver. 1.11'
_computing_structure_refinement 'teXsan Ver. 1.10'
_computing_structure_solution SIR92
_diffrn_detector_area_resol_mean 10.00
_diffrn_measured_fraction_theta_full 0.9720
_diffrn_measured_fraction_theta_max 0.9720
_diffrn_measurement_device_type 'Rigaku RAXIS-RAPID Imaging Plate'
_diffrn_measurement_method \w
_diffrn_radiation_type 'Mo K\a'
_diffrn_radiation_wavelength 0.7107
_diffrn_reflns_av_R_equivalents 0.036
_diffrn_reflns_limit_h_max 20
_diffrn_reflns_limit_h_min 0
_diffrn_reflns_limit_k_max 28
_diffrn_reflns_limit_k_min -26
_diffrn_reflns_limit_l_max 16
_diffrn_reflns_limit_l_min -16
_diffrn_reflns_number 37111
_diffrn_reflns_theta_full 27.48
_diffrn_reflns_theta_max 27.48
_exptl_absorpt_coefficient_mu 0.914
_exptl_absorpt_correction_T_max 0.913
_exptl_absorpt_correction_T_min 0.793
_exptl_absorpt_correction_type multi-scan
_exptl_absorpt_process_details '(Higashi, 1995)'
_exptl_crystal_colour green
_exptl_crystal_density_diffrn 1.619
_exptl_crystal_density_method 'not measured'
_exptl_crystal_description prismatic
_exptl_crystal_size_max 0.150
_exptl_crystal_size_mid 0.130
_exptl_crystal_size_min 0.100
_refine_diff_density_max 1.89
_refine_diff_density_min -1.24
_refine_ls_extinction_method none
_refine_ls_goodness_of_fit_ref 1.635
_refine_ls_number_parameters 1063
_refine_ls_number_reflns 13473
_refine_ls_R_factor_gt 0.0440
_refine_ls_shift/su_max 0.2892
_refine_ls_structure_factor_coef Fsqd
_refine_ls_weighting_details 'w = 1/[\s^2^(Fo^2^) + (0.05000(Max(Fo^2^,0) + 2Fc^2^)/3)^2^]'
_refine_ls_weighting_scheme calc
_refine_ls_wR_factor_ref 0.1120
_reflns_number_gt 13473
_reflns_number_total 9376
_reflns_threshold_expression F^2^>3.0\s(F^2^)
_cod_data_source_file b103186b.txt
_cod_data_source_block B103186B
_cod_original_sg_symbol_H-M 'P -1         '
_cod_original_formula_sum 'C40 H48 Cl2 N4 Na O9 Ru2 '
_cod_database_code 7010755

loop_
_symmetry_equiv_pos_as_xyz
x,y,z
-x,-y,-z

loop_
_atom_site_label
_atom_site_type_symbol
_atom_site_fract_x
_atom_site_fract_y
_atom_site_fract_z
_atom_site_U_iso_or_equiv
_atom_site_adp_type
_atom_site_occupancy
_atom_site_calc_flag
_atom_site_refinement_flags
_atom_site_disorder_assembly
_atom_site_disorder_group
Ru(1) Ru 0.21020(2) 0.22851(2) 0.27882(3) 0.01397(9) Uani 1.00 d . . .
Ru(2) Ru 0.27663(2) 0.28596(2) 0.18075(3) 0.01420(9) Uani 1.00 d . . .
Ru(3) Ru 0.71017(2) 0.22848(2) 0.22118(3) 0.01400(9) Uani 1.00 d . . .
Ru(4) Ru 0.77664(2) 0.28598(2) 0.31927(3) 0.01421(9) Uani 1.00 d . . .
Cl(1) Cl 0.2284(1) -0.08253(6) 0.2015(1) 0.0450(4) Uani 1.00 d . . .
Cl(2) Cl 0.23818(9) 0.60164(6) 0.2258(1) 0.0347(4) Uani 1.00 d . . .
Cl(3) Cl 0.7282(1) -0.08241(7) 0.2986(1) 0.0448(4) Uani 1.00 d . . .
Cl(4) Cl 0.73818(9) 0.60180(6) 0.2743(1) 0.0344(3) Uani 1.00 d . . .
Na(1) Na 0.4956(1) 0.24784(8) 0.0630(1) 0.0198(4) Uani 1.00 d . . .
Na(2) Na 0.9957(1) 0.24773(8) 0.4369(1) 0.0202(4) Uani 1.00 d . . .
O(1) O 0.1331(2) 0.1803(1) 0.3720(2) 0.0184(8) Uani 1.00 d . . .
O(2) O 0.3602(2) 0.3301(1) 0.0905(3) 0.0201(8) Uani 1.00 d . . .
O(3) O 0.1677(2) 0.3679(1) 0.2025(2) 0.0193(8) Uani 1.00 d . . .
O(4) O 0.1055(2) 0.3135(2) 0.3075(2) 0.0196(8) Uani 1.00 d . . .
O(5) O 0.3853(2) 0.2023(1) 0.1580(2) 0.0177(8) Uani 1.00 d . . .
O(6) O 0.3172(2) 0.1460(1) 0.2501(2) 0.0192(8) Uani 1.00 d . . .
O(7) O 0.6329(2) 0.1802(1) 0.1280(2) 0.0192(8) Uani 1.00 d . . .
O(8) O 0.8605(2) 0.3301(1) 0.4095(2) 0.0187(8) Uani 1.00 d . . .
O(9) O 0.6680(2) 0.3676(1) 0.2977(2) 0.0198(8) Uani 1.00 d . . .
O(10) O 0.6057(2) 0.3132(2) 0.1923(2) 0.0192(8) Uani 1.00 d . . .
O(11) O 0.8850(2) 0.2025(1) 0.3421(2) 0.0174(8) Uani 1.00 d . . .
O(12) O 0.8168(2) 0.1462(1) 0.2498(2) 0.0184(8) Uani 1.00 d . . .
O(13) O 0.4716(2) 0.1815(2) -0.0721(3) 0.0285(9) Uani 1.00 d . . .
O(14) O 0.5417(2) 0.3025(2) -0.0762(3) 0.0280(9) Uani 1.00 d . . .
O(15) O 0.9718(2) 0.1812(2) 0.5726(3) 0.0283(9) Uani 1.00 d . . .
O(16) O 1.0419(2) 0.3026(2) 0.5762(3) 0.0280(9) Uani 1.00 d . . .
O(17) O 0.0710(5) 0.4630(4) 0.9676(6) 0.104(3) Uani 1.00 d . . .
O(18) O 0.4566(6) 0.0551(5) 0.4719(7) 0.152(4) Uani 1.00 d . . .
O(19) O 0.5710(5) 0.4624(4) 0.5317(7) 0.111(3) Uani 1.00 d . . .
O(20) O 0.9572(6) 0.0533(5) 0.0274(7) 0.153(4) Uani 1.00 d . . .
N(1) N 0.2174(2) 0.2663(2) 0.0463(3) 0.0174(9) Uani 1.00 d . . .
N(2) N 0.1510(3) 0.2092(2) 0.1478(3) 0.0200(10) Uani 1.00 d . . .
N(3) N 0.2774(2) 0.2417(2) 0.4113(3) 0.0150(9) Uani 1.00 d . . .
N(4) N 0.3318(3) 0.3078(2) 0.3137(3) 0.0181(10) Uani 1.00 d . . .
N(5) N 0.7173(3) 0.2665(2) 0.4537(3) 0.0179(9) Uani 1.00 d . . .
N(6) N 0.6507(3) 0.2091(2) 0.3525(3) 0.0198(10) Uani 1.00 d . . .
N(7) N 0.7777(2) 0.2418(2) 0.0885(3) 0.0158(9) Uani 1.00 d . . .
N(8) N 0.8314(3) 0.3080(2) 0.1871(3) 0.0176(9) Uani 1.00 d . . .
C(1) C 0.2303(3) 0.2920(2) -0.0477(4) 0.021(1) Uani 1.00 d . . .
C(2) C 0.1941(4) 0.2807(3) -0.1396(4) 0.028(1) Uani 1.00 d . . .
C(3) C 0.1419(4) 0.2414(3) -0.1373(4) 0.028(1) Uani 1.00 d . . .
C(4) C 0.1263(3) 0.2165(2) -0.0447(4) 0.024(1) Uani 1.00 d . . .
C(5) C 0.1631(3) 0.2296(2) 0.0512(4) 0.017(1) Uani 1.00 d . . .
C(6) C 0.0948(4) 0.1692(3) 0.1607(4) 0.028(1) Uani 1.00 d . . .
C(7) C 0.1385(3) 0.1112(2) 0.2285(4) 0.022(1) Uani 1.00 d . . .
C(8) C 0.1624(4) 0.0486(2) 0.1874(4) 0.029(1) Uani 1.00 d . . .
C(9) C 0.2008(3) -0.0042(2) 0.2544(5) 0.031(1) Uani 1.00 d . . .
C(10) C 0.2160(3) 0.0037(2) 0.3582(5) 0.031(1) Uani 1.00 d . . .
C(11) C 0.1931(3) 0.0660(2) 0.3991(4) 0.026(1) Uani 1.00 d . . .
C(12) C 0.1539(3) 0.1205(2) 0.3350(4) 0.019(1) Uani 1.00 d . . .
C(13) C 0.2742(3) 0.2108(2) 0.5024(4) 0.020(1) Uani 1.00 d . . .
C(14) C 0.3219(4) 0.2146(2) 0.5902(4) 0.026(1) Uani 1.00 d . . .
C(15) C 0.3781(4) 0.2504(2) 0.5850(4) 0.027(1) Uani 1.00 d . . .
C(16) C 0.3839(3) 0.2822(2) 0.4941(4) 0.022(1) Uani 1.00 d . . .
C(17) C 0.3313(3) 0.2787(2) 0.4048(3) 0.016(1) Uani 1.00 d . . .
C(18) C 0.3789(3) 0.3546(2) 0.3053(4) 0.023(1) Uani 1.00 d . . .
C(19) C 0.3380(3) 0.4075(2) 0.2278(4) 0.019(1) Uani 1.00 d . . .
C(20) C 0.3070(3) 0.4718(2) 0.2587(4) 0.023(1) Uani 1.00 d . . .
C(21) C 0.2755(3) 0.5206(2) 0.1846(4) 0.024(1) Uani 1.00 d . . .
C(22) C 0.2749(3) 0.5069(2) 0.0792(4) 0.027(1) Uani 1.00 d . . .
C(23) C 0.3046(3) 0.4422(2) 0.0470(4) 0.023(1) Uani 1.00 d . . .
C(24) C 0.3352(3) 0.3916(2) 0.1204(4) 0.019(1) Uani 1.00 d . . .
C(25) C 0.1091(3) 0.3654(2) 0.2675(4) 0.019(1) Uani 1.00 d . . .
C(26) C 0.0399(3) 0.4288(2) 0.3007(4) 0.028(1) Uani 1.00 d . . .
C(27) C 0.3806(3) 0.1489(2) 0.1925(4) 0.018(1) Uani 1.00 d . . .
C(28) C 0.4528(3) 0.0865(2) 0.1627(4) 0.025(1) Uani 1.00 d . . .
C(29) C 0.7298(3) 0.2918(2) 0.5480(4) 0.022(1) Uani 1.00 d . . .
C(30) C 0.6937(4) 0.2812(3) 0.6395(4) 0.029(1) Uani 1.00 d . . .
C(31) C 0.6417(4) 0.2413(3) 0.6365(4) 0.031(1) Uani 1.00 d . . .
C(32) C 0.6267(3) 0.2156(2) 0.5446(4) 0.025(1) Uani 1.00 d . . .
C(33) C 0.6641(3) 0.2293(2) 0.4479(3) 0.017(1) Uani 1.00 d . . .
C(34) C 0.5951(3) 0.1690(3) 0.3397(4) 0.027(1) Uani 1.00 d . . .
C(35) C 0.6389(3) 0.1107(2) 0.2716(4) 0.023(1) Uani 1.00 d . . .
C(36) C 0.6545(3) 0.1204(2) 0.1645(4) 0.019(1) Uani 1.00 d . . .
C(37) C 0.6929(3) 0.0664(2) 0.1015(4) 0.026(1) Uani 1.00 d . . .
C(38) C 0.7154(3) 0.0039(2) 0.1424(5) 0.030(1) Uani 1.00 d . . .
C(39) C 0.7002(3) -0.0034(2) 0.2468(4) 0.029(1) Uani 1.00 d . . .
C(40) C 0.6625(4) 0.0483(3) 0.3134(4) 0.029(1) Uani 1.00 d . . .
C(41) C 0.7740(3) 0.2110(2) -0.0022(4) 0.021(1) Uani 1.00 d . . .
C(42) C 0.8215(4) 0.2146(2) -0.0897(4) 0.026(1) Uani 1.00 d . . .
C(43) C 0.8781(4) 0.2505(2) -0.0849(4) 0.026(1) Uani 1.00 d . . .
C(44) C 0.8840(3) 0.2821(2) 0.0061(4) 0.022(1) Uani 1.00 d . . .
C(45) C 0.8321(3) 0.2786(2) 0.0950(4) 0.018(1) Uani 1.00 d . . .
C(46) C 0.8794(3) 0.3541(2) 0.1946(4) 0.023(1) Uani 1.00 d . . .
C(47) C 0.8374(3) 0.4077(2) 0.2729(4) 0.018(1) Uani 1.00 d . . .
C(48) C 0.8068(3) 0.4717(2) 0.2417(4) 0.022(1) Uani 1.00 d . . .
C(49) C 0.7756(3) 0.5207(2) 0.3160(4) 0.026(1) Uani 1.00 d . . .
C(50) C 0.7751(4) 0.5067(2) 0.4214(4) 0.028(1) Uani 1.00 d . . .
C(51) C 0.8038(3) 0.4425(2) 0.4530(4) 0.023(1) Uani 1.00 d . . .
C(52) C 0.8354(3) 0.3921(2) 0.3803(4) 0.018(1) Uani 1.00 d . . .
C(53) C 0.6088(3) 0.3657(2) 0.2332(4) 0.018(1) Uani 1.00 d . . .
C(54) C 0.5405(3) 0.4291(2) 0.1992(4) 0.028(1) Uani 1.00 d . . .
C(55) C 0.8810(3) 0.1490(2) 0.3070(4) 0.018(1) Uani 1.00 d . . .
C(56) C 0.9526(3) 0.0871(2) 0.3379(4) 0.025(1) Uani 1.00 d . . .
C(57) C 0.4065(3) 0.1532(3) -0.1020(4) 0.031(1) Uani 1.00 d . . .
C(58) C 0.4597(4) 0.0835(3) -0.1344(5) 0.044(2) Uani 1.00 d . . .
C(59) C 0.5540(4) 0.0809(3) -0.1443(6) 0.048(2) Uani 1.00 d . . .
C(60) C 0.5478(4) 0.1514(3) -0.1370(5) 0.035(2) Uani 1.00 d . . .
C(61) C 0.4706(3) 0.3312(2) -0.1498(4) 0.027(1) Uani 1.00 d . . .
C(62) C 0.4814(4) 0.3933(3) -0.1885(4) 0.034(2) Uani 1.00 d . . .
C(63) C 0.5346(4) 0.4095(2) -0.1019(5) 0.033(1) Uani 1.00 d . . .
C(64) C 0.5953(3) 0.3431(2) -0.0681(4) 0.025(1) Uani 1.00 d . . .
C(65) C 0.9067(3) 0.1529(3) 0.6018(4) 0.031(1) Uani 1.00 d . . .
C(66) C 0.9594(4) 0.0837(3) 0.6338(6) 0.046(2) Uani 1.00 d . . .
C(67) C 1.0540(4) 0.0807(3) 0.6442(6) 0.047(2) Uani 1.00 d . . .
C(68) C 1.0476(4) 0.1509(3) 0.6360(5) 0.034(1) Uani 1.00 d . . .
C(69) C 0.9703(3) 0.3318(2) 0.6498(4) 0.027(1) Uani 1.00 d . . .
C(70) C 0.9815(4) 0.3932(3) 0.6882(4) 0.034(1) Uani 1.00 d . . .
C(71) C 1.0345(3) 0.4092(2) 0.6015(5) 0.031(1) Uani 1.00 d . . .
C(72) C 1.0953(3) 0.3431(2) 0.5678(4) 0.026(1) Uani 1.00 d . . .
C(73) C -0.0075(8) 0.4423(10) 0.9846(8) 0.160(7) Uani 1.00 d . . .
C(74) C 0.0614(6) 0.5346(4) 0.9492(6) 0.064(3) Uani 1.00 d . . .
C(75) C 0.4663(9) -0.0041(4) 0.4156(8) 0.104(4) Uani 1.00 d . . .
C(76) C 0.5331(7) 0.0602(5) 0.5393(7) 0.082(3) Uani 1.00 d . . .
C(77) C 0.4951(8) 0.4374(10) 0.5155(8) 0.159(7) Uani 1.00 d . . .
C(78) C 0.5620(6) 0.5346(4) 0.5504(7) 0.063(3) Uani 1.00 d . . .
C(79) C 0.9653(9) -0.0044(4) 0.0853(9) 0.107(4) Uani 1.00 d . . .
C(80) C 1.0336(7) 0.0597(4) -0.0383(8) 0.079(3) Uani 1.00 d . . .

loop_
_atom_site_aniso_label
_atom_site_aniso_U_11
_atom_site_aniso_U_22
_atom_site_aniso_U_33
_atom_site_aniso_U_12
_atom_site_aniso_U_13
_atom_site_aniso_U_23
Ru(1) 0.0151(2) 0.0140(2) 0.0151(2) -0.0081(1) 0.0019(1) -0.0029(1)
Ru(2) 0.0161(2) 0.0134(2) 0.0155(2) -0.0083(1) 0.0021(1) -0.0031(1)
Ru(3) 0.0154(2) 0.0141(2) 0.0151(2) -0.0083(1) -0.0019(1) 0.0023(1)
Ru(4) 0.0159(2) 0.0132(2) 0.0159(2) -0.0080(1) -0.0017(1) 0.0023(1)
Cl(1) 0.0479(8) 0.0245(6) 0.069(1) -0.0207(6) 0.0293(8) -0.0218(6)
Cl(2) 0.0403(7) 0.0163(5) 0.0487(8) -0.0116(5) 0.0146(6) -0.0094(5)
Cl(3) 0.0464(8) 0.0241(6) 0.069(1) -0.0190(6) -0.0298(8) 0.0213(6)
Cl(4) 0.0393(7) 0.0164(5) 0.0486(8) -0.0114(5) -0.0145(6) 0.0088(5)
Na(1) 0.0198(9) 0.0161(8) 0.0209(10) -0.0032(7) 0.0012(7) 0.0032(7)
Na(2) 0.0202(9) 0.0179(9) 0.0203(10) -0.0040(7) -0.0016(7) -0.0031(7)
O(1) 0.023(2) 0.017(1) 0.018(2) -0.010(1) 0.002(1) -0.002(1)
O(2) 0.025(2) 0.017(2) 0.023(2) -0.014(1) 0.006(1) -0.004(1)
O(3) 0.022(2) 0.016(1) 0.020(2) -0.007(1) 0.001(1) -0.001(1)
O(4) 0.019(2) 0.022(2) 0.020(2) -0.011(1) 0.002(1) -0.003(1)
O(5) 0.014(1) 0.015(1) 0.024(2) -0.006(1) 0.000(1) -0.001(1)
O(6) 0.021(2) 0.017(1) 0.022(2) -0.009(1) 0.001(1) -0.001(1)
O(7) 0.024(2) 0.018(2) 0.020(2) -0.012(1) -0.005(1) 0.001(1)
O(8) 0.022(2) 0.015(1) 0.022(2) -0.011(1) -0.005(1) 0.003(1)
O(9) 0.019(2) 0.020(2) 0.021(2) -0.008(1) -0.004(1) 0.003(1)
O(10) 0.015(1) 0.023(2) 0.020(2) -0.009(1) -0.004(1) 0.004(1)
O(11) 0.016(1) 0.016(1) 0.022(2) -0.007(1) -0.004(1) 0.003(1)
O(12) 0.018(2) 0.016(1) 0.022(2) -0.007(1) -0.005(1) 0.003(1)
O(13) 0.029(2) 0.027(2) 0.031(2) -0.011(2) 0.008(2) -0.008(1)
O(14) 0.029(2) 0.031(2) 0.027(2) -0.014(2) -0.007(1) 0.010(1)
O(15) 0.029(2) 0.026(2) 0.030(2) -0.010(2) -0.007(2) 0.007(1)
O(16) 0.029(2) 0.028(2) 0.028(2) -0.011(2) 0.006(2) -0.012(1)
O(17) 0.087(5) 0.100(5) 0.126(6) -0.033(4) 0.020(4) 0.023(5)
O(18) 0.112(7) 0.159(9) 0.120(7) 0.032(6) -0.014(6) -0.048(6)
O(19) 0.083(5) 0.111(6) 0.143(7) -0.039(5) -0.004(5) -0.039(5)
O(20) 0.113(7) 0.175(9) 0.106(7) 0.027(7) 0.019(5) 0.023(6)
N(1) 0.018(2) 0.016(2) 0.019(2) -0.007(2) 0.000(1) -0.002(1)
N(2) 0.023(2) 0.023(2) 0.020(2) -0.015(2) -0.001(2) -0.004(2)
N(3) 0.017(2) 0.015(2) 0.013(2) -0.006(2) 0.001(1) 0.001(1)
N(4) 0.021(2) 0.014(2) 0.023(2) -0.011(2) 0.000(2) -0.004(1)
N(5) 0.020(2) 0.017(2) 0.017(2) -0.008(2) 0.000(1) 0.002(1)
N(6) 0.024(2) 0.020(2) 0.020(2) -0.012(2) -0.001(2) 0.002(1)
N(7) 0.015(2) 0.014(2) 0.019(2) -0.006(1) -0.002(1) 0.001(1)
N(8) 0.022(2) 0.019(2) 0.017(2) -0.012(2) 0.000(2) 0.003(1)
C(1) 0.026(2) 0.016(2) 0.022(2) -0.008(2) 0.000(2) 0.003(2)
C(2) 0.041(3) 0.031(3) 0.017(2) -0.018(2) 0.000(2) 0.002(2)
C(3) 0.032(3) 0.036(3) 0.020(3) -0.015(2) -0.008(2) 0.001(2)
C(4) 0.025(2) 0.023(2) 0.027(3) -0.014(2) -0.004(2) 0.000(2)
C(5) 0.015(2) 0.015(2) 0.021(2) -0.003(2) 0.000(2) -0.003(2)
C(6) 0.033(3) 0.042(3) 0.020(3) -0.028(2) 0.000(2) -0.001(2)
C(7) 0.027(2) 0.025(2) 0.023(3) -0.017(2) 0.008(2) -0.006(2)
C(8) 0.038(3) 0.031(3) 0.027(3) -0.025(2) 0.013(2) -0.011(2)
C(9) 0.030(3) 0.017(2) 0.051(4) -0.012(2) 0.018(2) -0.016(2)
C(10) 0.023(3) 0.017(2) 0.052(4) -0.007(2) 0.003(2) 0.005(2)
C(11) 0.027(3) 0.027(2) 0.031(3) -0.016(2) 0.000(2) 0.002(2)
C(12) 0.019(2) 0.019(2) 0.023(2) -0.011(2) 0.005(2) -0.006(2)
C(13) 0.025(2) 0.017(2) 0.021(2) -0.011(2) 0.000(2) 0.000(2)
C(14) 0.039(3) 0.023(2) 0.020(3) -0.015(2) -0.002(2) 0.002(2)
C(15) 0.033(3) 0.027(3) 0.023(3) -0.012(2) -0.009(2) -0.002(2)
C(16) 0.029(3) 0.021(2) 0.022(3) -0.015(2) -0.006(2) -0.003(2)
C(17) 0.014(2) 0.010(2) 0.019(2) -0.001(2) -0.001(2) -0.004(2)
C(18) 0.027(2) 0.024(2) 0.026(3) -0.019(2) 0.002(2) -0.006(2)
C(19) 0.024(2) 0.020(2) 0.020(2) -0.016(2) 0.005(2) -0.005(2)
C(20) 0.025(2) 0.020(2) 0.028(3) -0.012(2) 0.007(2) -0.007(2)
C(21) 0.026(2) 0.014(2) 0.036(3) -0.011(2) 0.010(2) -0.008(2)
C(22) 0.030(3) 0.021(2) 0.032(3) -0.012(2) 0.002(2) 0.002(2)
C(23) 0.030(3) 0.018(2) 0.022(2) -0.011(2) 0.003(2) -0.002(2)
C(24) 0.017(2) 0.019(2) 0.026(3) -0.012(2) 0.006(2) -0.003(2)
C(25) 0.017(2) 0.020(2) 0.021(2) -0.005(2) -0.003(2) -0.003(2)
C(26) 0.021(2) 0.021(2) 0.037(3) -0.004(2) 0.002(2) -0.003(2)
C(27) 0.019(2) 0.017(2) 0.019(2) -0.010(2) -0.001(2) -0.004(2)
C(28) 0.018(2) 0.018(2) 0.037(3) -0.004(2) 0.002(2) -0.002(2)
C(29) 0.029(3) 0.019(2) 0.021(2) -0.011(2) 0.001(2) -0.005(2)
C(30) 0.042(3) 0.033(3) 0.017(2) -0.019(2) 0.005(2) -0.005(2)
C(31) 0.041(3) 0.037(3) 0.019(3) -0.019(3) 0.010(2) -0.002(2)
C(32) 0.026(3) 0.027(2) 0.026(3) -0.015(2) 0.001(2) 0.004(2)
C(33) 0.018(2) 0.014(2) 0.017(2) -0.004(2) 0.002(2) 0.001(2)
C(34) 0.032(3) 0.037(3) 0.020(3) -0.023(2) 0.005(2) -0.002(2)
C(35) 0.027(2) 0.025(2) 0.021(3) -0.017(2) -0.006(2) 0.001(2)
C(36) 0.017(2) 0.020(2) 0.024(3) -0.010(2) -0.004(2) 0.004(2)
C(37) 0.025(2) 0.024(2) 0.031(3) -0.012(2) 0.003(2) -0.002(2)
C(38) 0.027(3) 0.017(2) 0.046(3) -0.008(2) -0.004(2) -0.004(2)
C(39) 0.026(3) 0.019(2) 0.045(3) -0.012(2) -0.017(2) 0.014(2)
C(40) 0.038(3) 0.033(3) 0.029(3) -0.028(2) -0.014(2) 0.010(2)
C(41) 0.025(2) 0.014(2) 0.023(2) -0.007(2) 0.001(2) -0.001(2)
C(42) 0.039(3) 0.024(2) 0.019(2) -0.016(2) 0.006(2) -0.004(2)
C(43) 0.037(3) 0.021(2) 0.022(3) -0.012(2) 0.010(2) 0.001(2)
C(44) 0.028(2) 0.018(2) 0.023(2) -0.014(2) 0.006(2) 0.000(2)
C(45) 0.019(2) 0.016(2) 0.020(2) -0.009(2) 0.000(2) 0.003(2)
C(46) 0.028(3) 0.024(2) 0.023(3) -0.017(2) 0.001(2) 0.001(2)
C(47) 0.017(2) 0.020(2) 0.024(2) -0.013(2) -0.001(2) 0.003(2)
C(48) 0.025(2) 0.020(2) 0.024(3) -0.012(2) -0.007(2) 0.008(2)
C(49) 0.028(3) 0.017(2) 0.037(3) -0.013(2) -0.012(2) 0.009(2)
C(50) 0.036(3) 0.022(2) 0.030(3) -0.015(2) -0.003(2) -0.005(2)
C(51) 0.030(3) 0.023(2) 0.021(2) -0.016(2) -0.001(2) 0.000(2)
C(52) 0.016(2) 0.017(2) 0.024(2) -0.010(2) -0.004(2) 0.002(2)
C(53) 0.016(2) 0.015(2) 0.020(2) -0.004(2) 0.004(2) 0.005(2)
C(54) 0.023(2) 0.021(2) 0.038(3) -0.006(2) -0.002(2) 0.001(2)
C(55) 0.022(2) 0.016(2) 0.020(2) -0.009(2) 0.003(2) 0.002(2)
C(56) 0.022(2) 0.016(2) 0.037(3) -0.007(2) 0.000(2) -0.001(2)
C(57) 0.024(3) 0.032(3) 0.035(3) -0.008(2) -0.001(2) -0.009(2)
C(58) 0.031(3) 0.037(3) 0.065(4) -0.013(3) 0.010(3) -0.026(3)
C(59) 0.032(3) 0.034(3) 0.077(5) -0.011(3) 0.004(3) -0.025(3)
C(60) 0.037(3) 0.032(3) 0.036(3) -0.014(2) 0.017(2) -0.010(2)
C(61) 0.029(3) 0.026(2) 0.028(3) -0.010(2) -0.004(2) 0.002(2)
C(62) 0.036(3) 0.034(3) 0.035(3) -0.016(3) -0.006(2) 0.013(2)
C(63) 0.032(3) 0.020(2) 0.046(3) -0.010(2) -0.006(2) 0.003(2)
C(64) 0.025(2) 0.025(2) 0.024(3) -0.009(2) -0.001(2) 0.006(2)
C(65) 0.022(3) 0.030(3) 0.036(3) -0.003(2) 0.001(2) 0.007(2)
C(66) 0.032(3) 0.038(3) 0.067(5) -0.010(3) -0.012(3) 0.029(3)
C(67) 0.029(3) 0.038(3) 0.078(5) -0.015(3) -0.010(3) 0.026(3)
C(68) 0.037(3) 0.026(3) 0.040(3) -0.011(2) -0.016(2) 0.006(2)
C(69) 0.029(3) 0.030(3) 0.023(3) -0.012(2) 0.006(2) -0.004(2)
C(70) 0.038(3) 0.034(3) 0.032(3) -0.015(3) 0.008(2) -0.018(2)
C(71) 0.025(3) 0.022(2) 0.044(3) -0.005(2) 0.003(2) -0.005(2)
C(72) 0.021(2) 0.025(2) 0.029(3) -0.006(2) 0.003(2) -0.006(2)
C(73) 0.099(8) 0.39(3) 0.049(6) -0.15(1) 0.017(6) 0.023(10)
C(74) 0.071(5) 0.067(5) 0.056(5) -0.029(4) -0.004(4) 0.002(4)
C(75) 0.17(1) 0.055(5) 0.089(7) -0.042(6) 0.060(8) -0.013(5)
C(76) 0.100(7) 0.091(7) 0.064(6) -0.048(6) -0.007(5) -0.003(5)
C(77) 0.092(8) 0.38(3) 0.051(6) -0.14(1) -0.014(6) -0.011(10)
C(78) 0.067(5) 0.064(5) 0.062(5) -0.029(4) 0.009(4) -0.008(4)
C(79) 0.19(1) 0.050(5) 0.093(8) -0.050(7) -0.052(8) 0.014(5)
C(80) 0.101(7) 0.070(6) 0.074(6) -0.041(5) 0.008(5) 0.000(5)

loop_
_atom_type_symbol
_atom_type_description
_atom_type_scat_dispersion_real
_atom_type_scat_dispersion_imag
_atom_type_scat_source
C C 0.003 0.002
;International Tables for Crystallography
(1992, Vol. C, Tables 4.2.6.8 and 6.1.1.1)
;
H H 0.000 0.000
;International Tables for Crystallography
(1992, Vol. C, Table 6.1.1.2)
;
O O 0.011 0.006
;International Tables for Crystallography
(1992, Vol. C, Tables 4.2.6.8 and 6.1.1.1)
;
N N 0.006 0.003
;International Tables for Crystallography
(1992, Vol. C, Tables 4.2.6.8 and 6.1.1.1)
;
Ru Ru -1.259 0.836
;International Tables for Crystallography
(1992, Vol. C, Tables 4.2.6.8 and 6.1.1.1)
;
Cl Cl 0.148 0.159
;International Tables for Crystallography
(1992, Vol. C, Tables 4.2.6.8 and 6.1.1.1)
;
Na Na 0.036 0.025
;International Tables for Crystallography
(1992, Vol. C, Tables 4.2.6.8 and 6.1.1.1)
;

loop_
_geom_angle_atom_site_label_1
_geom_angle_atom_site_label_2
_geom_angle_atom_site_label_3
_geom_angle
_geom_angle_site_symmetry_1
_geom_angle_site_symmetry_2
_geom_angle_site_symmetry_3
_geom_angle_publ_flag
Ru(2) Ru(1) O(1) 174.54(8) . . . yes
Ru(2) Ru(1) O(4) 88.69(9) . . . yes
Ru(2) Ru(1) O(6) 89.53(9) . . . yes
Ru(2) Ru(1) N(2) 90.3(1) . . . yes
Ru(2) Ru(1) N(3) 90.35(10) . . . yes
O(1) Ru(1) O(4) 86.2(1) . . . yes
O(1) Ru(1) O(6) 95.6(1) . . . yes
O(1) Ru(1) N(2) 88.0(1) . . . yes
O(1) Ru(1) N(3) 91.7(1) . . . yes
O(4) Ru(1) O(6) 177.9(1) . . . yes
O(4) Ru(1) N(2) 92.9(1) . . . yes
O(4) Ru(1) N(3) 91.1(1) . . . yes
O(6) Ru(1) N(2) 88.2(1) . . . yes
O(6) Ru(1) N(3) 87.8(1) . . . yes
N(2) Ru(1) N(3) 175.9(1) . . . yes
Ru(1) Ru(2) O(2) 171.60(8) . . . yes
Ru(1) Ru(2) O(3) 90.04(9) . . . yes
Ru(1) Ru(2) O(5) 89.28(9) . . . yes
Ru(1) Ru(2) N(1) 90.2(1) . . . yes
Ru(1) Ru(2) N(4) 89.8(1) . . . yes
O(2) Ru(2) O(3) 97.8(1) . . . yes
O(2) Ru(2) O(5) 82.9(1) . . . yes
O(2) Ru(2) N(1) 92.8(1) . . . yes
O(2) Ru(2) N(4) 87.4(1) . . . yes
O(3) Ru(2) O(5) 179.0(1) . . . yes
O(3) Ru(2) N(1) 89.4(1) . . . yes
O(3) Ru(2) N(4) 88.9(1) . . . yes
O(5) Ru(2) N(1) 89.8(1) . . . yes
O(5) Ru(2) N(4) 91.9(1) . . . yes
N(1) Ru(2) N(4) 178.3(1) . . . yes
Ru(4) Ru(3) O(7) 174.51(8) . . . yes
Ru(4) Ru(3) O(10) 88.74(9) . . . yes
Ru(4) Ru(3) O(12) 89.57(9) . . . yes
Ru(4) Ru(3) N(6) 90.5(1) . . . yes
Ru(4) Ru(3) N(7) 90.1(1) . . . yes
O(7) Ru(3) O(10) 86.2(1) . . . yes
O(7) Ru(3) O(12) 95.6(1) . . . yes
O(7) Ru(3) N(6) 87.8(1) . . . yes
O(7) Ru(3) N(7) 92.0(1) . . . yes
O(10) Ru(3) O(12) 177.9(1) . . . yes
O(10) Ru(3) N(6) 93.0(1) . . . yes
O(10) Ru(3) N(7) 91.0(1) . . . yes
O(12) Ru(3) N(6) 88.2(1) . . . yes
O(12) Ru(3) N(7) 87.8(1) . . . yes
N(6) Ru(3) N(7) 176.0(1) . . . yes
Ru(3) Ru(4) O(8) 171.49(8) . . . yes
Ru(3) Ru(4) O(9) 90.07(9) . . . yes
Ru(3) Ru(4) O(11) 89.27(8) . . . yes
Ru(3) Ru(4) N(5) 90.1(1) . . . yes
Ru(3) Ru(4) N(8) 90.1(1) . . . yes
O(8) Ru(4) O(9) 97.9(1) . . . yes
O(8) Ru(4) O(11) 82.8(1) . . . yes
O(8) Ru(4) N(5) 93.0(1) . . . yes
O(8) Ru(4) N(8) 87.0(1) . . . yes
O(9) Ru(4) O(11) 178.9(1) . . . yes
O(9) Ru(4) N(5) 89.4(1) . . . yes
O(9) Ru(4) N(8) 88.7(1) . . . yes
O(11) Ru(4) N(5) 89.8(1) . . . yes
O(11) Ru(4) N(8) 92.1(1) . . . yes
N(5) Ru(4) N(8) 178.1(1) . . . yes
O(2) Na(1) O(5) 70.3(1) . . . yes
O(2) Na(1) O(7) 149.3(1) . . . yes
O(2) Na(1) O(10) 94.5(1) . . . yes
O(2) Na(1) O(13) 106.6(1) . . . yes
O(2) Na(1) O(14) 94.9(1) . . . yes
O(5) Na(1) O(7) 101.3(1) . . . yes
O(5) Na(1) O(10) 120.0(1) . . . yes
O(5) Na(1) O(13) 79.8(1) . . . yes
O(5) Na(1) O(14) 154.6(1) . . . yes
O(7) Na(1) O(10) 63.4(1) . . . yes
O(7) Na(1) O(13) 100.5(1) . . . yes
O(7) Na(1) O(14) 101.6(1) . . . yes
O(10) Na(1) O(13) 155.4(1) . . . yes
O(10) Na(1) O(14) 80.5(1) . . . yes
O(13) Na(1) O(14) 85.3(1) . . . yes
O(1) Na(2) O(4) 63.3(1) 1_655 . 1_655 yes
O(1) Na(2) O(8) 149.2(1) 1_655 . . yes
O(1) Na(2) O(11) 101.7(1) 1_655 . . yes
O(1) Na(2) O(15) 100.7(1) 1_655 . . yes
O(1) Na(2) O(16) 101.4(1) 1_655 . . yes
O(4) Na(2) O(8) 94.3(1) 1_655 . . yes
O(4) Na(2) O(11) 120.0(1) 1_655 . . yes
O(4) Na(2) O(15) 155.5(1) 1_655 . . yes
O(4) Na(2) O(16) 80.5(1) 1_655 . . yes
O(8) Na(2) O(11) 70.2(1) . . . yes
O(8) Na(2) O(15) 106.7(1) . . . yes
O(8) Na(2) O(16) 94.7(1) . . . yes
O(11) Na(2) O(15) 79.8(1) . . . yes
O(11) Na(2) O(16) 154.4(1) . . . yes
O(15) Na(2) O(16) 85.2(1) . . . yes
Ru(1) O(1) Na(2) 116.0(1) . . 1_455 yes
Ru(1) O(1) C(12) 107.3(3) . . . yes
Na(2) O(1) C(12) 127.6(3) 1_455 . . yes
Ru(2) O(2) Na(1) 105.8(1) . . . yes
Ru(2) O(2) C(24) 106.8(3) . . . yes
Na(1) O(2) C(24) 135.1(3) . . . yes
Ru(2) O(3) C(25) 117.5(3) . . . yes
Ru(1) O(4) Na(2) 94.4(1) . . 1_455 yes
Ru(1) O(4) C(25) 117.9(3) . . . yes
Na(2) O(4) C(25) 147.5(3) 1_455 . . yes
Ru(2) O(5) Na(1) 100.8(1) . . . yes
Ru(2) O(5) C(27) 118.1(3) . . . yes
Na(1) O(5) C(27) 141.1(3) . . . yes
Ru(1) O(6) C(27) 119.2(3) . . . yes
Ru(3) O(7) Na(1) 115.8(1) . . . yes
Ru(3) O(7) C(36) 107.2(3) . . . yes
Na(1) O(7) C(36) 128.3(3) . . . yes
Ru(4) O(8) Na(2) 105.7(1) . . . yes
Ru(4) O(8) C(52) 107.1(3) . . . yes
Na(2) O(8) C(52) 135.1(3) . . . yes
Ru(4) O(9) C(53) 118.2(3) . . . yes
Ru(3) O(10) Na(1) 94.7(1) . . . yes
Ru(3) O(10) C(53) 118.1(3) . . . yes
Na(1) O(10) C(53) 147.1(3) . . . yes
Ru(4) O(11) Na(2) 100.9(1) . . . yes
Ru(4) O(11) C(55) 118.4(3) . . . yes
Na(2) O(11) C(55) 140.6(3) . . . yes
Ru(3) O(12) C(55) 119.4(3) . . . yes
Na(1) O(13) C(57) 139.1(3) . . . yes
Na(1) O(13) C(60) 114.3(3) . . . yes
C(57) O(13) C(60) 105.8(4) . . . yes
Na(1) O(14) C(61) 111.8(3) . . . yes
Na(1) O(14) C(64) 127.8(3) . . . yes
C(61) O(14) C(64) 108.6(4) . . . yes
Na(2) O(15) C(65) 138.9(3) . . . yes
Na(2) O(15) C(68) 114.4(3) . . . yes
C(65) O(15) C(68) 105.8(4) . . . yes
Na(2) O(16) C(69) 111.8(3) . . . yes
Na(2) O(16) C(72) 127.5(3) . . . yes
C(69) O(16) C(72) 108.7(3) . . . yes
C(73) O(17) C(74) 122.9(10) . . . yes
C(75) O(18) C(76) 120.7(9) . . . yes
C(77) O(19) C(78) 126.5(10) . . . yes
C(79) O(20) C(80) 122.8(9) . . . yes
Ru(2) N(1) C(1) 119.3(3) . . . yes
Ru(2) N(1) C(5) 120.7(3) . . . yes
C(1) N(1) C(5) 120.0(4) . . . yes
Ru(1) N(2) C(5) 123.2(3) . . . yes
Ru(1) N(2) C(6) 117.2(3) . . . yes
C(5) N(2) C(6) 119.6(4) . . . yes
Ru(1) N(3) C(13) 120.9(3) . . . yes
Ru(1) N(3) C(17) 119.4(3) . . . yes
C(13) N(3) C(17) 119.5(4) . . . yes
Ru(2) N(4) C(17) 122.3(3) . . . yes
Ru(2) N(4) C(18) 118.0(3) . . . yes
C(17) N(4) C(18) 119.6(4) . . . yes
Ru(4) N(5) C(29) 119.9(3) . . . yes
Ru(4) N(5) C(33) 120.2(3) . . . yes
C(29) N(5) C(33) 119.9(4) . . . yes
Ru(3) N(6) C(33) 122.4(3) . . . yes
Ru(3) N(6) C(34) 117.4(3) . . . yes
C(33) N(6) C(34) 120.1(4) . . . yes
Ru(3) N(7) C(41) 120.6(3) . . . yes
Ru(3) N(7) C(45) 119.9(3) . . . yes
C(41) N(7) C(45) 119.3(4) . . . yes
Ru(4) N(8) C(45) 122.8(3) . . . yes
Ru(4) N(8) C(46) 118.9(3) . . . yes
C(45) N(8) C(46) 118.1(4) . . . yes
N(1) C(1) C(2) 122.6(4) . . . yes
C(1) C(2) C(3) 118.4(5) . . . yes
C(2) C(3) C(4) 120.3(5) . . . yes
C(3) C(4) C(5) 120.9(5) . . . yes
N(1) C(5) N(2) 115.7(4) . . . yes
N(1) C(5) C(4) 117.8(4) . . . yes
N(2) C(5) C(4) 126.6(4) . . . yes
N(2) C(6) C(7) 112.4(4) . . . yes
C(6) C(7) C(8) 120.7(5) . . . yes
C(6) C(7) C(12) 119.0(4) . . . yes
C(8) C(7) C(12) 120.3(5) . . . yes
C(7) C(8) C(9) 118.7(5) . . . yes
Cl(1) C(9) C(8) 118.0(4) . . . yes
Cl(1) C(9) C(10) 120.0(4) . . . yes
C(8) C(9) C(10) 122.0(4) . . . yes
C(9) C(10) C(11) 119.3(5) . . . yes
C(10) C(11) C(12) 120.7(5) . . . yes
O(1) C(12) C(7) 119.4(4) . . . yes
O(1) C(12) C(11) 121.6(4) . . . yes
C(7) C(12) C(11) 118.9(4) . . . yes
N(3) C(13) C(14) 123.2(4) . . . yes
C(13) C(14) C(15) 118.5(5) . . . yes
C(14) C(15) C(16) 120.4(4) . . . yes
C(15) C(16) C(17) 119.8(4) . . . yes
N(3) C(17) N(4) 116.9(4) . . . yes
N(3) C(17) C(16) 118.7(4) . . . yes
N(4) C(17) C(16) 124.4(4) . . . yes
N(4) C(18) C(19) 114.0(4) . . . yes
C(18) C(19) C(20) 120.8(4) . . . yes
C(18) C(19) C(24) 119.4(4) . . . yes
C(20) C(19) C(24) 119.8(4) . . . yes
C(19) C(20) C(21) 120.1(4) . . . yes
Cl(2) C(21) C(20) 119.2(4) . . . yes
Cl(2) C(21) C(22) 119.1(4) . . . yes
C(20) C(21) C(22) 121.7(4) . . . yes
C(21) C(22) C(23) 118.8(5) . . . yes
C(22) C(23) C(24) 120.9(4) . . . yes
O(2) C(24) C(19) 120.3(4) . . . yes
O(2) C(24) C(23) 121.0(4) . . . yes
C(19) C(24) C(23) 118.7(4) . . . yes
O(3) C(25) O(4) 124.9(4) . . . yes
O(3) C(25) C(26) 117.0(4) . . . yes
O(4) C(25) C(26) 118.1(4) . . . yes
O(5) C(27) O(6) 123.5(4) . . . yes
O(5) C(27) C(28) 118.7(4) . . . yes
O(6) C(27) C(28) 117.8(4) . . . yes
N(5) C(29) C(30) 123.6(5) . . . yes
C(29) C(30) C(31) 117.8(5) . . . yes
C(30) C(31) C(32) 120.8(5) . . . yes
C(31) C(32) C(33) 120.0(5) . . . yes
N(5) C(33) N(6) 116.7(4) . . . yes
N(5) C(33) C(32) 117.9(4) . . . yes
N(6) C(33) C(32) 125.4(4) . . . yes
N(6) C(34) C(35) 112.5(4) . . . yes
C(34) C(35) C(36) 118.7(4) . . . yes
C(34) C(35) C(40) 120.1(5) . . . yes
C(36) C(35) C(40) 121.2(5) . . . yes
O(7) C(36) C(35) 119.5(4) . . . yes
O(7) C(36) C(37) 122.1(4) . . . yes
C(35) C(36) C(37) 118.4(4) . . . yes
C(36) C(37) C(38) 120.7(5) . . . yes
C(37) C(38) C(39) 119.1(5) . . . yes
Cl(3) C(39) C(38) 119.2(4) . . . yes
Cl(3) C(39) C(40) 117.9(4) . . . yes
C(38) C(39) C(40) 122.9(4) . . . yes
C(35) C(40) C(39) 117.7(5) . . . yes
N(7) C(41) C(42) 123.2(4) . . . yes
C(41) C(42) C(43) 118.7(5) . . . yes
C(42) C(43) C(44) 119.8(4) . . . yes
C(43) C(44) C(45) 120.0(4) . . . yes
N(7) C(45) N(8) 115.8(4) . . . yes
N(7) C(45) C(44) 119.0(4) . . . yes
N(8) C(45) C(44) 125.3(4) . . . yes
N(8) C(46) C(47) 112.7(4) . . . yes
C(46) C(47) C(48) 120.5(4) . . . yes
C(46) C(47) C(52) 119.4(4) . . . yes
C(48) C(47) C(52) 120.0(4) . . . yes
C(47) C(48) C(49) 119.9(4) . . . yes
Cl(4) C(49) C(48) 118.9(4) . . . yes
Cl(4) C(49) C(50) 119.9(4) . . . yes
C(48) C(49) C(50) 121.2(4) . . . yes
C(49) C(50) C(51) 119.2(5) . . . yes
C(50) C(51) C(52) 121.1(4) . . . yes
O(8) C(52) C(47) 119.8(4) . . . yes
O(8) C(52) C(51) 121.5(4) . . . yes
C(47) C(52) C(51) 118.7(4) . . . yes
O(9) C(53) O(10) 124.0(4) . . . yes
O(9) C(53) C(54) 117.5(4) . . . yes
O(10) C(53) C(54) 118.4(4) . . . yes
O(11) C(55) O(12) 123.0(4) . . . yes
O(11) C(55) C(56) 118.7(4) . . . yes
O(12) C(55) C(56) 118.2(4) . . . yes
O(13) C(57) C(58) 106.3(4) . . . yes
C(57) C(58) C(59) 104.7(5) . . . yes
C(58) C(59) C(60) 104.8(5) . . . yes
O(13) C(60) C(59) 104.2(4) . . . yes
O(14) C(61) C(62) 106.7(4) . . . yes
C(61) C(62) C(63) 103.1(4) . . . yes
C(62) C(63) C(64) 101.5(4) . . . yes
O(14) C(64) C(63) 105.5(4) . . . yes
O(15) C(65) C(66) 106.3(4) . . . yes
C(65) C(66) C(67) 105.0(5) . . . yes
C(66) C(67) C(68) 104.3(5) . . . yes
O(15) C(68) C(67) 105.1(4) . . . yes
O(16) C(69) C(70) 106.6(4) . . . yes
C(69) C(70) C(71) 103.1(4) . . . yes
C(70) C(71) C(72) 101.8(4) . . . yes
O(16) C(72) C(71) 105.1(4) . . . yes
O(17) C(73) C(74) 122(1) . . 2_567 yes
O(17) C(74) C(73) 97(1) . . 2_567 yes
O(18) C(75) C(76) 125.0(10) . . 2_656 yes
O(18) C(76) C(75) 85.5(9) . . 2_656 yes
O(19) C(77) C(78) 116(1) . . 2_666 yes
O(19) C(78) C(77) 101(1) . . 2_666 yes
O(20) C(79) C(80) 122(1) . . 2_755 yes
O(20) C(80) C(79) 85.1(9) . . 2_755 yes

loop_
_geom_bond_atom_site_label_1
_geom_bond_atom_site_label_2
_geom_bond_distance
_geom_bond_site_symmetry_1
_geom_bond_site_symmetry_2
_geom_bond_publ_flag
Ru(1) Ru(2) 2.2949(5) . . yes
Ru(1) O(1) 2.236(3) . . yes
Ru(1) O(4) 2.056(3) . . yes
Ru(1) O(6) 2.040(3) . . yes
Ru(1) N(2) 2.037(4) . . yes
Ru(1) N(3) 2.075(4) . . yes
Ru(2) O(2) 2.233(3) . . yes
Ru(2) O(3) 2.035(3) . . yes
Ru(2) O(5) 2.057(3) . . yes
Ru(2) N(1) 2.075(4) . . yes
Ru(2) N(4) 2.043(4) . . yes
Ru(3) Ru(4) 2.2898(5) . . yes
Ru(3) O(7) 2.233(3) . . yes
Ru(3) O(10) 2.051(3) . . yes
Ru(3) O(12) 2.034(3) . . yes
Ru(3) N(6) 2.047(4) . . yes
Ru(3) N(7) 2.086(4) . . yes
Ru(4) O(8) 2.230(3) . . yes
Ru(4) O(9) 2.028(3) . . yes
Ru(4) O(11) 2.053(3) . . yes
Ru(4) N(5) 2.080(4) . . yes
Ru(4) N(8) 2.039(4) . . yes
Cl(1) C(9) 1.760(5) . . yes
Cl(2) C(21) 1.754(4) . . yes
Cl(3) C(39) 1.770(5) . . yes
Cl(4) C(49) 1.759(5) . . yes
Na(1) O(2) 2.305(4) . . yes
Na(1) O(5) 2.617(4) . . yes
Na(1) O(7) 2.323(4) . . yes
Na(1) O(10) 3.108(4) . . yes
Na(1) O(13) 2.378(4) . . yes
Na(1) O(14) 2.408(4) . . yes
Na(2) O(1) 2.323(4) . 1_655 yes
Na(2) O(4) 3.120(4) . 1_655 yes
Na(2) O(8) 2.302(4) . . yes
Na(2) O(11) 2.609(4) . . yes
Na(2) O(15) 2.391(4) . . yes
Na(2) O(16) 2.406(4) . . yes
O(1) C(12) 1.329(5) . . yes
O(2) C(24) 1.327(5) . . yes
O(3) C(25) 1.267(6) . . yes
O(4) C(25) 1.274(6) . . yes
O(5) C(27) 1.286(5) . . yes
O(6) C(27) 1.272(5) . . yes
O(7) C(36) 1.326(5) . . yes
O(8) C(52) 1.336(5) . . yes
O(9) C(53) 1.263(6) . . yes
O(10) C(53) 1.287(5) . . yes
O(11) C(55) 1.284(5) . . yes
O(12) C(55) 1.275(6) . . yes
O(13) C(57) 1.438(6) . . yes
O(13) C(60) 1.426(6) . . yes
O(14) C(61) 1.436(6) . . yes
O(14) C(64) 1.444(6) . . yes
O(15) C(65) 1.440(6) . . yes
O(15) C(68) 1.410(6) . . yes
O(16) C(69) 1.442(6) . . yes
O(16) C(72) 1.442(6) . . yes
O(17) C(73) 1.49(1) . . yes
O(17) C(74) 1.55(1) . . yes
O(18) C(75) 1.45(1) . . yes
O(18) C(76) 1.53(1) . . yes
O(19) C(77) 1.51(1) . . yes
O(19) C(78) 1.57(1) . . yes
O(20) C(79) 1.44(1) . . yes
O(20) C(80) 1.53(1) . . yes
N(1) C(1) 1.377(6) . . yes
N(1) C(5) 1.381(6) . . yes
N(2) C(5) 1.352(6) . . yes
N(2) C(6) 1.474(6) . . yes
N(3) C(13) 1.360(6) . . yes
N(3) C(17) 1.383(6) . . yes
N(4) C(17) 1.332(6) . . yes
N(4) C(18) 1.481(6) . . yes
N(5) C(29) 1.370(6) . . yes
N(5) C(33) 1.375(6) . . yes
N(6) C(33) 1.338(6) . . yes
N(6) C(34) 1.469(6) . . yes
N(7) C(41) 1.353(6) . . yes
N(7) C(45) 1.385(6) . . yes
N(8) C(45) 1.341(6) . . yes
N(8) C(46) 1.477(6) . . yes
C(1) C(2) 1.367(7) . . yes
C(2) C(3) 1.399(7) . . yes
C(3) C(4) 1.366(7) . . yes
C(4) C(5) 1.430(7) . . yes
C(6) C(7) 1.499(7) . . yes
C(7) C(8) 1.397(6) . . yes
C(7) C(12) 1.409(7) . . yes
C(8) C(9) 1.402(8) . . yes
C(9) C(10) 1.369(8) . . yes
C(10) C(11) 1.393(7) . . yes
C(11) C(12) 1.407(7) . . yes
C(13) C(14) 1.372(7) . . yes
C(14) C(15) 1.390(7) . . yes
C(15) C(16) 1.380(7) . . yes
C(16) C(17) 1.432(6) . . yes
C(18) C(19) 1.494(7) . . yes
C(19) C(20) 1.386(6) . . yes
C(19) C(24) 1.419(6) . . yes
C(20) C(21) 1.388(7) . . yes
C(21) C(22) 1.380(7) . . yes
C(22) C(23) 1.398(6) . . yes
C(23) C(24) 1.408(6) . . yes
C(25) C(26) 1.504(6) . . yes
C(27) C(28) 1.498(6) . . yes
C(29) C(30) 1.360(7) . . yes
C(30) C(31) 1.407(8) . . yes
C(31) C(32) 1.361(7) . . yes
C(32) C(33) 1.452(6) . . yes
C(34) C(35) 1.504(7) . . yes
C(35) C(36) 1.420(7) . . yes
C(35) C(40) 1.400(7) . . yes
C(36) C(37) 1.388(7) . . yes
C(37) C(38) 1.399(7) . . yes
C(38) C(39) 1.376(8) . . yes
C(39) C(40) 1.378(8) . . yes
C(41) C(42) 1.369(7) . . yes
C(42) C(43) 1.397(7) . . yes
C(43) C(44) 1.375(7) . . yes
C(44) C(45) 1.425(6) . . yes
C(46) C(47) 1.511(6) . . yes
C(47) C(48) 1.381(6) . . yes
C(47) C(52) 1.418(6) . . yes
C(48) C(49) 1.390(7) . . yes
C(49) C(50) 1.384(7) . . yes
C(50) C(51) 1.386(7) . . yes
C(51) C(52) 1.399(6) . . yes
C(53) C(54) 1.502(6) . . yes
C(55) C(56) 1.492(6) . . yes
C(57) C(58) 1.527(7) . . yes
C(58) C(59) 1.490(8) . . yes
C(59) C(60) 1.527(8) . . yes
C(61) C(62) 1.525(7) . . yes
C(62) C(63) 1.510(8) . . yes
C(63) C(64) 1.508(7) . . yes
C(65) C(66) 1.517(7) . . yes
C(66) C(67) 1.491(8) . . yes
C(67) C(68) 1.521(8) . . yes
C(69) C(70) 1.510(7) . . yes
C(70) C(71) 1.512(8) . . yes
C(71) C(72) 1.502(6) . . yes
C(73) C(74) 1.18(1) . 2_567 yes
C(75) C(76) 1.36(1) . 2_656 yes
C(77) C(78) 1.23(1) . 2_666 yes
C(79) C(80) 1.35(1) . 2_755 yes

loop_
_geom_contact_atom_site_label_1
_geom_contact_atom_site_label_2
_geom_contact_distance
_geom_contact_site_symmetry_1
_geom_contact_site_symmetry_2
_geom_contact_publ_flag
Na(1) O(5) 2.617(4) . . ?
Na(1) O(10) 3.108(4) . . ?
Na(2) O(4) 3.120(4) . 1_655 ?
Na(2) O(11) 2.609(4) . . ?
Cl(1) C(60) 3.448(6) . 2_655 ?
Cl(1) C(59) 3.560(6) . 2_655 ?
Cl(1) C(42) 3.577(5) . 2_655 ?
Cl(2) C(69) 3.506(5) . 2_666 ?
Cl(2) C(30) 3.576(5) . 2_666 ?
Cl(3) C(68) 3.454(6) . 2_756 ?
Cl(3) C(67) 3.561(6) . 2_756 ?
Cl(3) C(14) 3.585(5) . 2_656 ?
Cl(4) C(61) 3.507(5) . 2_665 ?
Cl(4) C(2) 3.588(5) . 2_665 ?
Na(1) O(5) 2.617(4) . . ?
Na(1) O(10) 3.108(4) . . ?
Na(1) C(61) 3.230(5) . . ?
Na(1) C(60) 3.237(6) . . ?
Na(1) C(36) 3.312(5) . . ?
Na(1) C(24) 3.376(5) . . ?
Na(1) C(64) 3.486(5) . . ?
Na(1) C(57) 3.590(6) . . ?
Na(2) O(11) 2.609(4) . . ?
Na(2) O(4) 3.120(4) . 1_655 ?
Na(2) C(69) 3.232(5) . . ?
Na(2) C(68) 3.239(6) . . ?
Na(2) C(12) 3.306(5) . 1_655 ?
Na(2) C(52) 3.383(5) . . ?
Na(2) C(72) 3.478(5) . . ?
O(2) O(14) 3.472(5) . . ?
O(2) C(61) 3.546(6) . . ?
O(4) C(72) 3.379(6) . 1_455 ?
O(5) O(13) 3.210(5) . . ?
O(5) C(57) 3.469(6) . . ?
O(8) O(16) 3.463(5) . . ?
O(8) C(69) 3.535(6) . . ?
O(10) C(64) 3.383(6) . . ?
O(11) O(15) 3.213(5) . . ?
O(11) C(65) 3.473(6) . . ?
O(13) O(14) 3.242(5) . . ?
O(13) C(61) 3.449(6) . . ?
O(14) C(60) 3.391(7) . . ?
O(15) O(16) 3.248(5) . . ?
O(15) C(69) 3.457(6) . . ?
O(16) C(68) 3.406(7) . . ?
N(3) C(72) 3.582(6) . 1_455 ?
N(7) C(64) 3.585(6) . . ?
C(1) C(57) 3.416(7) . . ?
C(2) C(57) 3.589(8) . . ?
C(7) C(56) 3.488(7) . 1_455 ?
C(8) C(80) 3.49(1) . 1_455 ?
C(12) C(56) 3.540(7) . 1_455 ?
C(13) C(72) 3.386(7) . 1_455 ?
C(18) C(78) 3.446(10) . 2_666 ?
C(19) C(54) 3.448(7) . . ?
C(20) C(78) 3.18(1) . 2_666 ?
C(20) C(54) 3.586(7) . . ?
C(26) C(47) 3.439(7) . 1_455 ?
C(26) C(74) 3.537(10) . 2_566 ?
C(26) C(71) 3.569(7) . 2_666 ?
C(26) C(48) 3.574(7) . 1_455 ?
C(28) C(35) 3.482(7) . . ?
C(28) C(58) 3.530(8) . 2_655 ?
C(28) C(36) 3.550(7) . . ?
C(29) C(65) 3.421(7) . . ?
C(40) C(76) 3.51(1) . . ?
C(41) C(64) 3.383(7) . . ?
C(46) C(74) 3.461(10) . 2_666 ?
C(48) C(74) 3.19(1) . 2_666 ?
C(54) C(78) 3.553(10) . 2_666 ?
C(54) C(63) 3.558(7) . 2_665 ?
C(56) C(66) 3.546(8) . 2_756 ?
